data_7021016
loop_
_publ_author_name
'Zhang, Li'
'Xu, Guan-Cheng'
'Yang, Yun'
'Guo, Ji-Xi'
'Jia, Dian-Zeng'

_publ_section_title
;
 Syntheses, structure diversity and properties of complexes with 4-acyl
 pyrazolone salicylidene hydrazide derivatives.
;
_journal_issue 12
_journal_name_full 'Dalton transactions (Cambridge, England : 2003)'
_journal_page_first 4248
_journal_page_last 4257
_journal_paper_doi 10.1039/c2dt32641h
_journal_volume 42
_journal_year 2013
_chemical_formula_moiety 'C35 H34 N4 O6 Zn'
_chemical_formula_sum 'C35 H34 N4 O6 Zn'
_chemical_formula_weight 672.05
_chemical_name_systematic
;
?
;
_space_group_IT_number 14
_symmetry_cell_setting monoclinic
_symmetry_space_group_name_Hall '-P 2ybc'
_symmetry_space_group_name_H-M 'P 1 21/c 1'
_atom_sites_solution_hydrogens geom
_atom_sites_solution_primary direct
_atom_sites_solution_secondary difmap
_audit_creation_method SHELXL-97
_cell_angle_alpha 90.00
_cell_angle_beta 115.02(2)
_cell_angle_gamma 90.00
_cell_formula_units_Z 4
_cell_length_a 11.025(2)
_cell_length_b 14.161(3)
_cell_length_c 22.647(6)
_cell_measurement_reflns_used 31346
_cell_measurement_temperature 293(2)
_cell_measurement_theta_max 27.48
_cell_measurement_theta_min 3.04
_cell_volume 3204.0(13)
_computing_cell_refinement 'Rapid Auto Version 3.0(Rigaku 2004)'
_computing_data_collection 'Rapid Auto Version 3.0(Rigaku 2004)'
_computing_data_reduction 'Rapid Auto Version 3.0(Rigaku 2004)'
_computing_molecular_graphics 'Bruker SHELXTL V5.1 (Sheldrick, 1998)'
_computing_publication_material 'SHELXL-97 (Sheldrick, 1997)'
_computing_structure_refinement 'SHELXL-97 (Sheldrick, 1997)'
_computing_structure_solution 'SHELXS-97 (Sheldrick, 1990)'
_diffrn_ambient_temperature 293(2)
_diffrn_measured_fraction_theta_full 0.998
_diffrn_measured_fraction_theta_max 0.998
_diffrn_measurement_device_type 'Rigaku R-axis SPIDER'
_diffrn_measurement_method '\w oscillation'
_diffrn_radiation_monochromator graphite
_diffrn_radiation_source 'Rotating Anode'
_diffrn_radiation_type MoK\a
_diffrn_radiation_wavelength 0.71073
_diffrn_reflns_av_R_equivalents 0.0349
_diffrn_reflns_av_sigmaI/netI 0.0319
_diffrn_reflns_limit_h_max 14
_diffrn_reflns_limit_h_min -14
_diffrn_reflns_limit_k_max 17
_diffrn_reflns_limit_k_min -18
_diffrn_reflns_limit_l_max 29
_diffrn_reflns_limit_l_min -29
_diffrn_reflns_number 30581
_diffrn_reflns_theta_full 27.48
_diffrn_reflns_theta_max 27.48
_diffrn_reflns_theta_min 3.04
_exptl_absorpt_coefficient_mu 0.819
_exptl_absorpt_correction_T_max 0.8032
_exptl_absorpt_correction_T_min 0.7301
_exptl_absorpt_correction_type empirical
_exptl_absorpt_process_details Abscor
_exptl_crystal_colour yellow
_exptl_crystal_density_diffrn 1.393
_exptl_crystal_density_method 'not measured'
_exptl_crystal_description rhombic
_exptl_crystal_F_000 1400
_exptl_crystal_size_max 0.41
_exptl_crystal_size_mid 0.40
_exptl_crystal_size_min 0.28
_refine_diff_density_max 0.451
_refine_diff_density_min -0.587
_refine_diff_density_rms 0.061
_refine_ls_extinction_coef 0.0029(4)
_refine_ls_extinction_expression Fc^*^=kFc[1+0.001xFc^2^\l^3^/sin(2\q)]^-1/4^
_refine_ls_extinction_method SHELXL
_refine_ls_goodness_of_fit_ref 1.140
_refine_ls_hydrogen_treatment mixed
_refine_ls_matrix_type full
_refine_ls_number_parameters 437
_refine_ls_number_reflns 7347
_refine_ls_number_restraints 21
_refine_ls_restrained_S_all 1.146
_refine_ls_R_factor_all 0.0673
_refine_ls_R_factor_gt 0.0353
_refine_ls_shift/su_max 0.005
_refine_ls_shift/su_mean 0.000
_refine_ls_structure_factor_coef Fsqd
_refine_ls_weighting_details 'calc w=1/[\s^2^(Fo^2^)+(0.0519P)^2^+0.3500P] where P=(Fo^2^+2Fc^2^)/3'
_refine_ls_weighting_scheme calc
_refine_ls_wR_factor_gt 0.0874
_refine_ls_wR_factor_ref 0.1096
_reflns_number_gt 4892
_reflns_number_total 7347
_reflns_threshold_expression >2sigma(I)
_cod_data_source_file c2dt32641h.txt
_cod_data_source_block 1
_cod_depositor_comments
;
The following automatic conversions were performed:

'_symmetry_cell_setting' value 'Monoclinic' changed to 'monoclinic'
according to /home/saulius/struct/CIF-dictionaries/cif_core.dic
dictionary named 'cif_core.dic' version 2.4.2 from 2011-04-26.

Automatic conversion script
Id: cif_fix_values 1891 2012-01-12 08:04:46Z andrius 
;
_cod_original_cell_volume 3204.0(12)
_cod_original_sg_symbol_H-M P21/c
_cod_database_code 7021016

loop_
_symmetry_equiv_pos_as_xyz
'x, y, z'
'-x, y+1/2, -z+1/2'
'-x, -y, -z'
'x, -y-1/2, z-1/2'

loop_
_atom_site_label
_atom_site_type_symbol
_atom_site_fract_x
_atom_site_fract_y
_atom_site_fract_z
_atom_site_U_iso_or_equiv
_atom_site_adp_type
_atom_site_occupancy
_atom_site_symmetry_multiplicity
_atom_site_calc_flag
_atom_site_refinement_flags
_atom_site_disorder_assembly
_atom_site_disorder_group
Zn1 Zn 0.01361(3) 0.578440(17) 0.367786(12) 0.04323(11) Uani 1 1 d . A .
O1 O -0.08561(17) 0.50364(11) 0.28774(7) 0.0483(4) Uani 1 1 d . . .
O2 O 0.11440(17) 0.62444(11) 0.46367(7) 0.0469(4) Uani 1 1 d . A .
O3 O 0.21332(19) 0.43284(13) 0.61278(8) 0.0551(4) Uani 1 1 d . A .
H3O H 0.251(4) 0.397(3) 0.6472(17) 0.097(11) Uiso 1 1 d . . .
O4 O 0.17687(19) 0.61514(14) 0.34907(9) 0.0545(5) Uani 1 1 d DU . .
H4O H 0.162(3) 0.658(2) 0.3297(14) 0.062(10) Uiso 1 1 d . . .
O5 O -0.07130(17) 0.70141(11) 0.33388(8) 0.0517(4) Uani 1 1 d . . .
O6 O -0.29065(19) 0.68093(16) 0.29404(9) 0.0723(6) Uani 1 1 d . . .
N1 N -0.14151(19) 0.36589(12) 0.22773(8) 0.0411(4) Uani 1 1 d . . .
N2 N -0.12344(19) 0.26929(12) 0.23653(8) 0.0407(4) Uani 1 1 d . . .
N3 N 0.06117(18) 0.45086(12) 0.42101(8) 0.0367(4) Uani 1 1 d . . .
N4 N 0.12979(19) 0.46987(13) 0.48692(8) 0.0391(4) Uani 1 1 d . A .
H4N H 0.157(2) 0.4272(17) 0.5137(12) 0.042(7) Uiso 1 1 d . . .
C1 C -0.2008(2) 0.40533(16) 0.16396(10) 0.0422(5) Uani 1 1 d . . .
C2 C -0.2826(3) 0.48349(18) 0.15240(12) 0.0553(6) Uani 1 1 d . . .
H2B H -0.2995 0.5098 0.1858 0.066 Uiso 1 1 calc R . .
C3 C -0.3390(3) 0.5222(2) 0.09076(13) 0.0672(8) Uani 1 1 d . . .
H3A H -0.3939 0.5750 0.0826 0.081 Uiso 1 1 calc R . .
C4 C -0.3145(3) 0.4831(2) 0.04133(13) 0.0720(9) Uani 1 1 d . . .
H4A H -0.3521 0.5098 -0.0001 0.086 Uiso 1 1 calc R . .
C5 C -0.2344(3) 0.4045(2) 0.05304(12) 0.0656(8) Uani 1 1 d . . .
H5A H -0.2199 0.3775 0.0191 0.079 Uiso 1 1 calc R . .
C6 C -0.1749(3) 0.36510(18) 0.11485(11) 0.0498(6) Uani 1 1 d . . .
H6A H -0.1190 0.3129 0.1231 0.060 Uiso 1 1 calc R . .
C7 C -0.0856(2) 0.41373(15) 0.28546(10) 0.0380(5) Uani 1 1 d . A .
C8 C -0.0342(2) 0.34342(14) 0.33451(9) 0.0360(4) Uani 1 1 d . . .
C9 C -0.0602(2) 0.25587(15) 0.30000(10) 0.0381(5) Uani 1 1 d . A .
C10 C -0.0241(2) 0.15609(15) 0.32284(11) 0.0439(5) Uani 1 1 d . . .
H10A H 0.0628 0.1563 0.3598 0.053 Uiso 1 1 calc R A .
H10B H -0.0155 0.1203 0.2883 0.053 Uiso 1 1 calc R . .
C11 C -0.1218(3) 0.10576(16) 0.34238(11) 0.0478(6) Uani 1 1 d . A .
C12 C -0.0775(4) 0.0396(2) 0.39162(15) 0.0776(9) Uani 1 1 d . . .
H12A H 0.0136 0.0276 0.4140 0.093 Uiso 1 1 calc R A .
C13 C -0.1679(6) -0.0095(3) 0.4082(2) 0.1096(15) Uani 1 1 d . A .
H13A H -0.1362 -0.0528 0.4422 0.132 Uiso 1 1 calc R . .
C14 C -0.3012(5) 0.0049(3) 0.3757(2) 0.1031(14) Uani 1 1 d . . .
H14A H -0.3610 -0.0303 0.3858 0.124 Uiso 1 1 calc R A .
C15 C -0.3468(4) 0.0714(3) 0.32787(19) 0.0883(11) Uani 1 1 d . A .
H15A H -0.4382 0.0832 0.3061 0.106 Uiso 1 1 calc R . .
C16 C -0.2574(3) 0.1218(2) 0.31149(15) 0.0684(8) Uani 1 1 d . . .
H16A H -0.2899 0.1674 0.2789 0.082 Uiso 1 1 calc R A .
C17 C 0.0315(2) 0.36320(14) 0.40304(10) 0.0353(4) Uani 1 1 d . A .
C18 C 0.0650(2) 0.28509(15) 0.45272(10) 0.0396(5) Uani 1 1 d . . .
H18A H 0.0317 0.3022 0.4847 0.048 Uiso 1 1 calc R A .
H18B H 0.0189 0.2280 0.4310 0.048 Uiso 1 1 calc R . .
C19 C 0.2123(2) 0.26459(15) 0.48751(11) 0.0448(5) Uani 1 1 d . A .
C20 C 0.2675(3) 0.24082(19) 0.55325(13) 0.0685(8) Uani 1 1 d . . .
H20A H 0.2126 0.2371 0.5750 0.082 Uiso 1 1 calc R A .
C21 C 0.4016(5) 0.2229(3) 0.58631(19) 0.1004(13) Uani 1 1 d . A .
H21A H 0.4369 0.2069 0.6302 0.120 Uiso 1 1 calc R . .
C22 C 0.4826(4) 0.2284(3) 0.5556(2) 0.1056(14) Uani 1 1 d . . .
H22A H 0.5735 0.2158 0.5784 0.127 Uiso 1 1 calc R A .
C23 C 0.4323(3) 0.2522(3) 0.4912(2) 0.0916(11) Uani 1 1 d . A .
H23A H 0.4888 0.2561 0.4703 0.110 Uiso 1 1 calc R . .
C24 C 0.2957(3) 0.27052(19) 0.45686(14) 0.0607(7) Uani 1 1 d . . .
H24A H 0.2613 0.2868 0.4130 0.073 Uiso 1 1 calc R A .
C25 C 0.1586(2) 0.56010(15) 0.50459(10) 0.0375(5) Uani 1 1 d . . .
C26 C 0.2483(2) 0.58086(16) 0.57315(10) 0.0412(5) Uani 1 1 d . A .
C27 C 0.2758(2) 0.51720(18) 0.62447(10) 0.0465(5) Uani 1 1 d . . .
C28 C 0.3652(3) 0.5440(2) 0.68709(12) 0.0636(7) Uani 1 1 d . A .
H28A H 0.3821 0.5030 0.7218 0.076 Uiso 1 1 calc R . .
C29 C 0.4275(3) 0.6286(3) 0.69814(14) 0.0756(9) Uani 1 1 d . . .
H29A H 0.4878 0.6445 0.7402 0.091 Uiso 1 1 calc R A .
C30 C 0.4032(3) 0.6915(2) 0.64819(15) 0.0734(9) Uani 1 1 d . A .
H30A H 0.4479 0.7491 0.6561 0.088 Uiso 1 1 calc R . .
C31 C 0.3118(3) 0.66810(19) 0.58632(13) 0.0551(6) Uani 1 1 d . . .
H31A H 0.2921 0.7115 0.5527 0.066 Uiso 1 1 calc R A .
C32A C 0.2741(5) 0.5555(4) 0.3426(2) 0.0810(13) Uani 0.70 1 d PDU A 1
H32A H 0.3226 0.5909 0.3228 0.097 Uiso 0.70 1 calc PR A 1
H32B H 0.2292 0.5034 0.3138 0.097 Uiso 0.70 1 calc PR A 1
C33A C 0.3711(7) 0.5172(5) 0.4065(3) 0.0991(19) Uani 0.70 1 d PD A 1
H33A H 0.4405 0.4833 0.4006 0.149 Uiso 0.70 1 calc PR A 1
H33B H 0.3253 0.4753 0.4236 0.149 Uiso 0.70 1 calc PR A 1
H33C H 0.4098 0.5683 0.4364 0.149 Uiso 0.70 1 calc PR A 1
C32B C 0.3105(9) 0.5961(8) 0.3806(5) 0.0810(13) Uani 0.30 1 d PDU A 2
H32C H 0.3419 0.6112 0.4264 0.097 Uiso 0.30 1 calc PR A 2
H32D H 0.3591 0.6353 0.3627 0.097 Uiso 0.30 1 calc PR A 2
C33B C 0.337(2) 0.4953(10) 0.3733(8) 0.0991(19) Uani 0.30 1 d PD A 2
H33D H 0.3691 0.4890 0.3400 0.149 Uiso 0.30 1 calc PR A 2
H33E H 0.2562 0.4596 0.3612 0.149 Uiso 0.30 1 calc PR A 2
H33F H 0.4038 0.4719 0.4138 0.149 Uiso 0.30 1 calc PR A 2
C34 C -0.1886(3) 0.72410(19) 0.29721(11) 0.0517(6) Uani 1 1 d . A .
C35 C -0.2067(3) 0.8111(3) 0.25595(16) 0.0832(10) Uani 1 1 d . . .
H35A H -0.1329 0.8167 0.2443 0.125 Uiso 1 1 calc R A .
H35B H -0.2102 0.8659 0.2802 0.125 Uiso 1 1 calc R . .
H35C H -0.2887 0.8061 0.2172 0.125 Uiso 1 1 calc R . .

loop_
_atom_site_aniso_label
_atom_site_aniso_U_11
_atom_site_aniso_U_22
_atom_site_aniso_U_33
_atom_site_aniso_U_23
_atom_site_aniso_U_13
_atom_site_aniso_U_12
Zn1 0.05415(19) 0.03342(15) 0.03415(14) 0.00276(10) 0.01092(12) 0.00221(12)
O1 0.0637(11) 0.0342(8) 0.0344(8) 0.0008(6) 0.0085(8) 0.0005(8)
O2 0.0603(11) 0.0374(9) 0.0375(8) 0.0012(6) 0.0153(8) -0.0002(7)
O3 0.0640(12) 0.0520(11) 0.0377(9) 0.0062(8) 0.0104(8) -0.0014(9)
O4 0.0586(12) 0.0487(10) 0.0577(11) 0.0144(9) 0.0262(9) 0.0135(9)
O5 0.0455(10) 0.0411(9) 0.0565(10) 0.0074(7) 0.0100(9) 0.0070(8)
O6 0.0485(11) 0.0960(16) 0.0635(12) 0.0360(11) 0.0150(10) 0.0056(10)
N1 0.0497(12) 0.0357(10) 0.0317(9) 0.0019(7) 0.0113(8) -0.0009(8)
N2 0.0501(11) 0.0352(9) 0.0345(9) -0.0015(7) 0.0158(9) -0.0019(8)
N3 0.0404(10) 0.0368(9) 0.0269(8) 0.0012(7) 0.0087(8) 0.0013(8)
N4 0.0461(11) 0.0374(10) 0.0287(9) 0.0020(8) 0.0109(8) 0.0022(8)
C1 0.0433(13) 0.0442(13) 0.0306(10) 0.0029(9) 0.0071(10) -0.0073(10)
C2 0.0573(16) 0.0556(15) 0.0440(13) 0.0064(11) 0.0127(12) 0.0046(13)
C3 0.0636(19) 0.0632(18) 0.0556(16) 0.0172(13) 0.0065(14) 0.0050(14)
C4 0.069(2) 0.088(2) 0.0399(14) 0.0217(14) 0.0041(14) -0.0077(17)
C5 0.073(2) 0.083(2) 0.0360(13) 0.0032(13) 0.0189(14) -0.0125(17)
C6 0.0546(15) 0.0529(14) 0.0377(11) 0.0017(10) 0.0153(11) -0.0068(12)
C7 0.0419(12) 0.0374(12) 0.0308(10) -0.0006(8) 0.0116(10) 0.0001(10)
C8 0.0377(12) 0.0372(11) 0.0308(10) 0.0011(8) 0.0122(9) 0.0011(9)
C9 0.0415(12) 0.0380(11) 0.0354(10) -0.0012(8) 0.0167(10) -0.0008(9)
C10 0.0524(14) 0.0380(12) 0.0394(11) 0.0008(9) 0.0176(11) 0.0045(11)
C11 0.0650(17) 0.0360(12) 0.0417(12) -0.0046(9) 0.0219(12) -0.0041(11)
C12 0.099(3) 0.0574(17) 0.0704(19) 0.0184(15) 0.0298(19) -0.0012(17)
C13 0.172(5) 0.076(2) 0.087(3) 0.016(2) 0.061(3) -0.036(3)
C14 0.144(4) 0.085(3) 0.107(3) -0.027(2) 0.079(3) -0.055(3)
C15 0.081(2) 0.090(3) 0.103(3) -0.017(2) 0.048(2) -0.030(2)
C16 0.066(2) 0.0650(18) 0.0714(18) 0.0026(15) 0.0268(16) -0.0097(15)
C17 0.0342(11) 0.0368(11) 0.0350(10) 0.0025(8) 0.0148(9) 0.0034(9)
C18 0.0469(13) 0.0381(12) 0.0333(10) 0.0020(9) 0.0164(10) -0.0022(10)
C19 0.0506(14) 0.0312(11) 0.0444(12) 0.0008(9) 0.0121(11) 0.0025(10)
C20 0.081(2) 0.0516(16) 0.0516(15) 0.0122(12) 0.0072(15) 0.0100(15)
C21 0.102(3) 0.073(2) 0.073(2) 0.0116(18) -0.014(2) 0.026(2)
C22 0.067(3) 0.083(3) 0.119(4) -0.012(2) -0.008(2) 0.027(2)
C23 0.058(2) 0.083(2) 0.131(3) -0.023(2) 0.038(2) 0.0065(18)
C24 0.0496(16) 0.0591(16) 0.0690(17) -0.0075(13) 0.0209(14) 0.0036(13)
C25 0.0373(12) 0.0411(12) 0.0366(10) -0.0008(9) 0.0182(10) 0.0001(9)
C26 0.0366(12) 0.0492(13) 0.0362(11) -0.0065(9) 0.0138(10) -0.0019(10)
C27 0.0427(13) 0.0586(15) 0.0355(11) -0.0029(10) 0.0140(11) 0.0007(11)
C28 0.0524(16) 0.094(2) 0.0351(12) -0.0040(13) 0.0097(12) -0.0046(16)
C29 0.0610(19) 0.109(3) 0.0447(15) -0.0254(16) 0.0110(14) -0.0238(19)
C30 0.068(2) 0.078(2) 0.0676(19) -0.0278(16) 0.0222(16) -0.0279(16)
C31 0.0538(16) 0.0534(15) 0.0561(14) -0.0098(12) 0.0213(13) -0.0109(12)
C32A 0.090(3) 0.089(3) 0.065(3) 0.008(2) 0.034(2) 0.038(3)
C33A 0.080(5) 0.083(4) 0.113(6) 0.009(4) 0.020(5) 0.026(3)
C32B 0.090(3) 0.089(3) 0.065(3) 0.008(2) 0.034(2) 0.038(3)
C33B 0.080(5) 0.083(4) 0.113(6) 0.009(4) 0.020(5) 0.026(3)
C34 0.0527(16) 0.0591(15) 0.0439(13) 0.0118(11) 0.0210(12) 0.0109(13)
C35 0.063(2) 0.097(2) 0.091(2) 0.054(2) 0.0336(18) 0.0269(18)

loop_
_atom_type_symbol
_atom_type_description
_atom_type_scat_dispersion_real
_atom_type_scat_dispersion_imag
_atom_type_scat_source
C C 0.0033 0.0016 'International Tables Vol C Tables 4.2.6.8 and 6.1.1.4'
H H 0.0000 0.0000 'International Tables Vol C Tables 4.2.6.8 and 6.1.1.4'
N N 0.0061 0.0033 'International Tables Vol C Tables 4.2.6.8 and 6.1.1.4'
O O 0.0106 0.0060 'International Tables Vol C Tables 4.2.6.8 and 6.1.1.4'
Zn Zn 0.2839 1.4301 'International Tables Vol C Tables 4.2.6.8 and 6.1.1.4'

loop_
_geom_angle_atom_site_label_1
_geom_angle_atom_site_label_2
_geom_angle_atom_site_label_3
_geom_angle
O5 Zn1 O1 97.37(7)
O5 Zn1 O2 94.93(7)
O1 Zn1 O2 165.03(6)
O5 Zn1 O4 90.53(7)
O1 Zn1 O4 97.90(8)
O2 Zn1 O4 90.47(7)
O5 Zn1 N3 160.08(7)
O1 Zn1 N3 88.43(6)
O2 Zn1 N3 77.18(6)
O4 Zn1 N3 107.60(7)
C7 O1 Zn1 124.17(14)
C25 O2 Zn1 114.61(14)
C27 O3 H3O 110(2)
C32B O4 C32A 40.7(5)
C32B O4 Zn1 132.8(5)
C32A O4 Zn1 128.9(3)
C32B O4 H4O 113(3)
C32A O4 H4O 115(2)
Zn1 O4 H4O 110(2)
C34 O5 Zn1 132.38(17)
C7 N1 N2 111.90(16)
C7 N1 C1 127.16(18)
N2 N1 C1 120.67(17)
C9 N2 N1 106.07(16)
C17 N3 N4 118.16(17)
C17 N3 Zn1 131.87(14)
N4 N3 Zn1 109.85(13)
C25 N4 N3 117.45(18)
C25 N4 H4N 121.2(17)
N3 N4 H4N 121.2(17)
C2 C1 C6 121.2(2)
C2 C1 N1 119.3(2)
C6 C1 N1 119.5(2)
C3 C2 C1 119.3(2)
C3 C2 H2B 120.4
C1 C2 H2B 120.4
C4 C3 C2 120.3(3)
C4 C3 H3A 119.8
C2 C3 H3A 119.8
C3 C4 C5 120.0(2)
C3 C4 H4A 120.0
C5 C4 H4A 120.0
C4 C5 C6 120.7(3)
C4 C5 H5A 119.6
C6 C5 H5A 119.6
C1 C6 C5 118.4(3)
C1 C6 H6A 120.8
C5 C6 H6A 120.8
O1 C7 N1 121.77(18)
O1 C7 C8 132.54(19)
N1 C7 C8 105.69(17)
C7 C8 C9 105.02(17)
C7 C8 C17 124.15(18)
C9 C8 C17 130.81(19)
N2 C9 C8 111.25(18)
N2 C9 C10 116.90(18)
C8 C9 C10 131.80(19)
C9 C10 C11 115.42(19)
C9 C10 H10A 108.4
C11 C10 H10A 108.4
C9 C10 H10B 108.4
C11 C10 H10B 108.4
H10A C10 H10B 107.5
C16 C11 C12 117.4(3)
C16 C11 C10 122.1(2)
C12 C11 C10 120.5(3)
C11 C12 C13 120.6(4)
C11 C12 H12A 119.7
C13 C12 H12A 119.7
C14 C13 C12 121.0(4)
C14 C13 H13A 119.5
C12 C13 H13A 119.5
C13 C14 C15 119.3(3)
C13 C14 H14A 120.3
C15 C14 H14A 120.3
C14 C15 C16 120.2(4)
C14 C15 H15A 119.9
C16 C15 H15A 119.9
C11 C16 C15 121.4(3)
C11 C16 H16A 119.3
C15 C16 H16A 119.3
N3 C17 C8 117.92(18)
N3 C17 C18 121.02(18)
C8 C17 C18 121.06(18)
C19 C18 C17 113.69(18)
C19 C18 H18A 108.8
C17 C18 H18A 108.8
C19 C18 H18B 108.8
C17 C18 H18B 108.8
H18A C18 H18B 107.7
C24 C19 C20 118.3(3)
C24 C19 C18 122.1(2)
C20 C19 C18 119.6(2)
C21 C20 C19 120.9(3)
C21 C20 H20A 119.6
C19 C20 H20A 119.6
C22 C21 C20 120.4(4)
C22 C21 H21A 119.8
C20 C21 H21A 119.8
C21 C22 C23 120.5(4)
C21 C22 H22A 119.8
C23 C22 H22A 119.8
C22 C23 C24 119.8(4)
C22 C23 H23A 120.1
C24 C23 H23A 120.1
C19 C24 C23 120.2(3)
C19 C24 H24A 119.9
C23 C24 H24A 119.9
O2 C25 N4 120.6(2)
O2 C25 C26 121.0(2)
N4 C25 C26 118.32(19)
C31 C26 C27 118.8(2)
C31 C26 C25 117.1(2)
C27 C26 C25 124.0(2)
O3 C27 C28 121.6(2)
O3 C27 C26 119.7(2)
C28 C27 C26 118.8(2)
C29 C28 C27 121.0(3)
C29 C28 H28A 119.5
C27 C28 H28A 119.5
C28 C29 C30 121.0(3)
C28 C29 H29A 119.5
C30 C29 H29A 119.5
C29 C30 C31 119.1(3)
C29 C30 H30A 120.5
C31 C30 H30A 120.5
C30 C31 C26 121.2(3)
C30 C31 H31A 119.4
C26 C31 H31A 119.4
O4 C32A C33A 112.3(4)
O4 C32A H32A 109.2
C33A C32A H32A 109.2
O4 C32A H32B 109.2
C33A C32A H32B 109.2
H32A C32A H32B 107.9
O4 C32B C33B 110.7(11)
O4 C32B H32C 109.5
C33B C32B H32C 109.5
O4 C32B H32D 109.5
C33B C32B H32D 109.5
H32C C32B H32D 108.1
C32B C33B H33D 109.5
C32B C33B H33E 109.5
H33D C33B H33E 109.5
C32B C33B H33F 109.5
H33D C33B H33F 109.5
H33E C33B H33F 109.5
O5 C34 O6 124.3(2)
O5 C34 C35 116.8(2)
O6 C34 C35 118.8(2)
C34 C35 H35A 109.5
C34 C35 H35B 109.5
H35A C35 H35B 109.5
C34 C35 H35C 109.5
H35A C35 H35C 109.5
H35B C35 H35C 109.5

loop_
_geom_bond_atom_site_label_1
_geom_bond_atom_site_label_2
_geom_bond_distance
Zn1 O5 1.9724(16)
Zn1 O1 1.9818(16)
Zn1 O2 2.0817(16)
Zn1 O4 2.0820(19)
Zn1 N3 2.1112(17)
O1 C7 1.274(2)
O2 C25 1.243(3)
O3 C27 1.348(3)
O3 H3O 0.88(4)
O4 C32B 1.365(8)
O4 C32A 1.421(4)
O4 H4O 0.72(3)
O5 C34 1.248(3)
O6 C34 1.255(3)
N1 C7 1.366(3)
N1 N2 1.385(2)
N1 C1 1.424(3)
N2 C9 1.319(3)
N3 C17 1.304(3)
N3 N4 1.385(2)
N4 C25 1.336(3)
N4 H4N 0.82(2)
C1 C2 1.381(3)
C1 C6 1.383(3)
C2 C3 1.379(3)
C2 H2B 0.9300
C3 C4 1.374(4)
C3 H3A 0.9300
C4 C5 1.375(4)
C4 H4A 0.9300
C5 C6 1.387(3)
C5 H5A 0.9300
C6 H6A 0.9300
C7 C8 1.419(3)
C8 C9 1.429(3)
C8 C17 1.436(3)
C9 C10 1.499(3)
C10 C11 1.505(3)
C10 H10A 0.9700
C10 H10B 0.9700
C11 C16 1.376(4)
C11 C12 1.378(4)
C12 C13 1.390(5)
C12 H12A 0.9300
C13 C14 1.352(6)
C13 H13A 0.9300
C14 C15 1.361(6)
C14 H14A 0.9300
C15 C16 1.388(4)
C15 H15A 0.9300
C16 H16A 0.9300
C17 C18 1.508(3)
C18 C19 1.504(3)
C18 H18A 0.9700
C18 H18B 0.9700
C19 C24 1.369(4)
C19 C20 1.391(3)
C20 C21 1.368(5)
C20 H20A 0.9300
C21 C22 1.347(6)
C21 H21A 0.9300
C22 C23 1.365(6)
C22 H22A 0.9300
C23 C24 1.396(4)
C23 H23A 0.9300
C24 H24A 0.9300
C25 C26 1.475(3)
C26 C31 1.388(3)
C26 C27 1.399(3)
C27 C28 1.394(3)
C28 C29 1.351(4)
C28 H28A 0.9300
C29 C30 1.374(4)
C29 H29A 0.9300
C30 C31 1.376(4)
C30 H30A 0.9300
C31 H31A 0.9300
C32A C33A 1.491(6)
C32A H32A 0.9700
C32A H32B 0.9700
C33A H33A 0.9600
C33A H33B 0.9600
C33A H33C 0.9600
C32B C33B 1.481(9)
C32B H32C 0.9700
C32B H32D 0.9700
C33B H33D 0.9600
C33B H33E 0.9600
C33B H33F 0.9600
C34 C35 1.508(4)
C35 H35A 0.9600
C35 H35B 0.9600
C35 H35C 0.9600

loop_
_geom_hbond_atom_site_label_D
_geom_hbond_atom_site_label_H
_geom_hbond_atom_site_label_A
_geom_hbond_distance_DH
_geom_hbond_distance_HA
_geom_hbond_distance_DA
_geom_hbond_angle_DHA
_geom_hbond_site_symmetry_A
N4 H4N O3 0.82(2) 2.06(2) 2.651(3) 129(2) .
O4 H4O N2 0.72(3) 2.09(3) 2.812(3) 172(3) 2
O3 H3O O5 0.88(4) 2.59(3) 3.021(2) 111(3) 3_566
O3 H3O O6 0.88(4) 1.64(4) 2.501(2) 169(4) 3_566

loop_
_geom_torsion_atom_site_label_1
_geom_torsion_atom_site_label_2
_geom_torsion_atom_site_label_3
_geom_torsion_atom_site_label_4
_geom_torsion
O5 Zn1 O1 C7 -167.97(18)
O2 Zn1 O1 C7 -23.0(4)
O4 Zn1 O1 C7 100.46(18)
N3 Zn1 O1 C7 -7.10(18)
O5 Zn1 O2 C25 164.69(15)
O1 Zn1 O2 C25 19.5(3)
O4 Zn1 O2 C25 -104.75(16)
N3 Zn1 O2 C25 3.21(15)
O5 Zn1 O4 C32B 145.0(7)
O1 Zn1 O4 C32B -117.5(7)
O2 Zn1 O4 C32B 50.1(7)
N3 Zn1 O4 C32B -26.6(7)
O5 Zn1 O4 C32A -160.5(3)
O1 Zn1 O4 C32A -63.0(3)
O2 Zn1 O4 C32A 104.5(3)
N3 Zn1 O4 C32A 27.8(3)
O1 Zn1 O5 C34 38.5(2)
O2 Zn1 O5 C34 -133.0(2)
O4 Zn1 O5 C34 136.5(2)
N3 Zn1 O5 C34 -67.5(3)
C7 N1 N2 C9 2.1(2)
C1 N1 N2 C9 176.49(19)
O5 Zn1 N3 C17 107.5(2)
O1 Zn1 N3 C17 0.0(2)
O2 Zn1 N3 C17 175.8(2)
O4 Zn1 N3 C17 -97.8(2)
O5 Zn1 N3 N4 -68.3(3)
O1 Zn1 N3 N4 -175.86(14)
O2 Zn1 N3 N4 -0.02(13)
O4 Zn1 N3 N4 86.35(14)
C17 N3 N4 C25 -179.49(19)
Zn1 N3 N4 C25 -3.0(2)
C7 N1 C1 C2 -41.8(3)
N2 N1 C1 C2 144.7(2)
C7 N1 C1 C6 137.8(2)
N2 N1 C1 C6 -35.7(3)
C6 C1 C2 C3 -0.2(4)
N1 C1 C2 C3 179.4(2)
C1 C2 C3 C4 0.3(4)
C2 C3 C4 C5 0.6(5)
C3 C4 C5 C6 -1.6(5)
C2 C1 C6 C5 -0.7(4)
N1 C1 C6 C5 179.7(2)
C4 C5 C6 C1 1.6(4)
Zn1 O1 C7 N1 -171.57(15)
Zn1 O1 C7 C8 7.8(4)
N2 N1 C7 O1 176.6(2)
C1 N1 C7 O1 2.7(4)
N2 N1 C7 C8 -2.9(2)
C1 N1 C7 C8 -176.9(2)
O1 C7 C8 C9 -177.0(2)
N1 C7 C8 C9 2.5(2)
O1 C7 C8 C17 1.6(4)
N1 C7 C8 C17 -178.95(19)
N1 N2 C9 C8 -0.4(2)
N1 N2 C9 C10 -178.14(18)
C7 C8 C9 N2 -1.3(2)
C17 C8 C9 N2 -179.8(2)
C7 C8 C9 C10 176.0(2)
C17 C8 C9 C10 -2.4(4)
N2 C9 C10 C11 -95.7(2)
C8 C9 C10 C11 87.1(3)
C9 C10 C11 C16 34.4(3)
C9 C10 C11 C12 -147.1(2)
C16 C11 C12 C13 0.9(4)
C10 C11 C12 C13 -177.7(3)
C11 C12 C13 C14 1.5(6)
C12 C13 C14 C15 -2.9(6)
C13 C14 C15 C16 2.0(6)
C12 C11 C16 C15 -1.8(4)
C10 C11 C16 C15 176.7(3)
C14 C15 C16 C11 0.4(5)
N4 N3 C17 C8 -177.20(17)
Zn1 N3 C17 C8 7.3(3)
N4 N3 C17 C18 2.9(3)
Zn1 N3 C17 C18 -172.66(14)
C7 C8 C17 N3 -9.2(3)
C9 C8 C17 N3 169.0(2)
C7 C8 C17 C18 170.76(19)
C9 C8 C17 C18 -11.1(3)
N3 C17 C18 C19 -70.7(3)
C8 C17 C18 C19 109.4(2)
C17 C18 C19 C24 -35.5(3)
C17 C18 C19 C20 143.0(2)
C24 C19 C20 C21 -0.6(4)
C18 C19 C20 C21 -179.2(3)
C19 C20 C21 C22 0.2(5)
C20 C21 C22 C23 0.2(6)
C21 C22 C23 C24 -0.3(6)
C20 C19 C24 C23 0.6(4)
C18 C19 C24 C23 179.1(2)
C22 C23 C24 C19 -0.1(5)
Zn1 O2 C25 N4 -6.2(3)
Zn1 O2 C25 C26 171.27(15)
N3 N4 C25 O2 6.4(3)
N3 N4 C25 C26 -171.16(17)
O2 C25 C26 C31 -18.2(3)
N4 C25 C26 C31 159.3(2)
O2 C25 C26 C27 163.9(2)
N4 C25 C26 C27 -18.6(3)
C31 C26 C27 O3 178.8(2)
C25 C26 C27 O3 -3.3(3)
C31 C26 C27 C28 0.5(3)
C25 C26 C27 C28 178.3(2)
O3 C27 C28 C29 179.8(3)
C26 C27 C28 C29 -1.9(4)
C27 C28 C29 C30 1.0(5)
C28 C29 C30 C31 1.3(5)
C29 C30 C31 C26 -2.7(4)
C27 C26 C31 C30 1.8(4)
C25 C26 C31 C30 -176.2(2)
C32B O4 C32A C33A 39.7(9)
Zn1 O4 C32A C33A -73.9(6)
C32A O4 C32B C33B -33.0(10)
Zn1 O4 C32B C33B 70.6(13)
Zn1 O5 C34 O6 31.2(4)
Zn1 O5 C34 C35 -150.8(2)
